data_4111688
loop_
_publ_author_name
'Herwig Schottenberger'
'Klaus Wurst'
'Ulrich J. Griesser'
'Ram K. R. Jetti'
'Gerhard Laus'
'Rolfe H. Herber'
'Israel Nowik'

_publ_section_title
;
 57Fe-Labeled Octamethylferrocenium Tetrafluoroborate. X-ray Crystal
 Structures of Conformational Isomers, Hyperfine Interactions, and
 Spin-Lattice Relaxation by Moessbauer Spectroscopy
;
_journal_name_full 'Journal of the American Chemical Society'
_journal_page_first 6795
_journal_page_last 6801
_journal_paper_doi 10.1021/ja050452h
_journal_volume 127
_journal_year 2005
_chemical_formula_sum 'C18 H26 B F4 Fe'
_chemical_formula_weight 385.05
_chemical_name_systematic
; 
 ? 
;
_space_group_IT_number 15
_symmetry_cell_setting monoclinic
_symmetry_space_group_name_Hall '-C 2yc'
_symmetry_space_group_name_H-M 'C 1 2/c 1'
_atom_sites_solution_hydrogens geom
_atom_sites_solution_primary direct
_atom_sites_solution_secondary difmap
_audit_creation_method SHELXL-97
_cell_angle_alpha 90.00
_cell_angle_beta 109.835(3)
_cell_angle_gamma 90.00
_cell_formula_units_Z 4
_cell_length_a 13.6067(9)
_cell_length_b 8.1374(4)
_cell_length_c 17.5031(9)
_cell_measurement_reflns_used 10574
_cell_measurement_temperature 233(2)
_cell_measurement_theta_max 23.0
_cell_measurement_theta_min 1.0
_cell_volume 1823.02(18)
_computing_data_collection 'Kappa CCD'
_computing_data_reduction 'DENZO and SCALEPACK'
_computing_structure_refinement 'SHELXL-97 (Sheldrick, 1997)'
_computing_structure_solution 'SHELXS-97 (Sheldrick, 1990)'
_diffrn_ambient_temperature 233(2)
_diffrn_measured_fraction_theta_full 0.999
_diffrn_measured_fraction_theta_max 0.999
_diffrn_measurement_device_type 'Kappa CCD'
_diffrn_measurement_method 'phi- and omega-scans'
_diffrn_radiation_monochromator graphite
_diffrn_radiation_source 'fine-focus sealed tube'
_diffrn_radiation_type MoK\a
_diffrn_radiation_wavelength 0.71073
_diffrn_reflns_av_R_equivalents 0.0265
_diffrn_reflns_av_sigmaI/netI 0.0253
_diffrn_reflns_limit_h_max 14
_diffrn_reflns_limit_h_min 0
_diffrn_reflns_limit_k_max 8
_diffrn_reflns_limit_k_min -8
_diffrn_reflns_limit_l_max 18
_diffrn_reflns_limit_l_min -19
_diffrn_reflns_number 4426
_diffrn_reflns_theta_full 22.97
_diffrn_reflns_theta_max 22.97
_diffrn_reflns_theta_min 2.47
_diffrn_standards_decay_% 0
_exptl_absorpt_coefficient_mu 0.861
_exptl_absorpt_correction_type none
_exptl_crystal_colour green
_exptl_crystal_density_diffrn 1.403
_exptl_crystal_description plate
_exptl_crystal_F_000 804
_exptl_crystal_size_max 0.4
_exptl_crystal_size_mid 0.4
_exptl_crystal_size_min 0.04
_refine_diff_density_max 0.274
_refine_diff_density_min -0.212
_refine_diff_density_rms 0.043
_refine_ls_extinction_method none
_refine_ls_goodness_of_fit_ref 1.053
_refine_ls_hydrogen_treatment riding
_refine_ls_matrix_type full
_refine_ls_number_parameters 133
_refine_ls_number_reflns 1266
_refine_ls_number_restraints 0
_refine_ls_restrained_S_all 1.053
_refine_ls_R_factor_all 0.0395
_refine_ls_R_factor_gt 0.0310
_refine_ls_shift/su_max 0.002
_refine_ls_shift/su_mean 0.000
_refine_ls_structure_factor_coef Fsqd
_refine_ls_weighting_details 'calc w=1/[\s^2^(Fo^2^)+(0.0413P)^2^+2.1294P] where P=(Fo^2^+2Fc^2^)/3'
_refine_ls_weighting_scheme calc
_refine_ls_wR_factor_gt 0.0796
_refine_ls_wR_factor_ref 0.0828
_reflns_number_gt 1068
_reflns_number_total 1266
_reflns_threshold_expression >2sigma(I)
_cod_data_source_file ja050452hsi20050123_105337_1.cif
_cod_data_source_block CCDC249285
_cod_database_code 4111688

loop_
_symmetry_equiv_pos_as_xyz
'x, y, z'
'-x, y, -z+1/2'
'x+1/2, y+1/2, z'
'-x+1/2, y+1/2, -z+1/2'
'-x, -y, -z'
'x, -y, z-1/2'
'-x+1/2, -y+1/2, -z'
'x+1/2, -y+1/2, z-1/2'

loop_
_atom_site_label
_atom_site_type_symbol
_atom_site_fract_x
_atom_site_fract_y
_atom_site_fract_z
_atom_site_U_iso_or_equiv
_atom_site_adp_type
_atom_site_occupancy
_atom_site_symmetry_multiplicity
_atom_site_calc_flag
_atom_site_refinement_flags
_atom_site_disorder_assembly
_atom_site_disorder_group
Fe1 Fe 0.5000 0.0000 0.5000 0.0347(2) Uani 1 2 d S . .
C1 C 0.3746(2) -0.1107(3) 0.52045(15) 0.0424(6) Uani 1 1 d . . .
H1 H 0.3788 -0.2118 0.5474 0.051 Uiso 1 1 calc . . .
C2 C 0.39301(19) 0.0456(3) 0.55811(15) 0.0397(7) Uani 1 1 d . . .
C3 C 0.38077(19) 0.1658(3) 0.49690(16) 0.0429(7) Uani 1 1 d . . .
C4 C 0.35306(19) 0.0796(4) 0.42068(15) 0.0448(7) Uani 1 1 d . . .
C5 C 0.34875(19) -0.0901(4) 0.43562(15) 0.0438(7) Uani 1 1 d . . .
C02 C 0.4166(2) 0.0754(5) 0.64750(16) 0.0634(9) Uani 1 1 d . . .
H02A H 0.4541 -0.0181 0.6781 0.095 Uiso 1 1 calc R . .
H02B H 0.3517 0.0901 0.6582 0.095 Uiso 1 1 calc R . .
H02C H 0.4591 0.1734 0.6638 0.095 Uiso 1 1 calc R . .
C03 C 0.3922(2) 0.3469(4) 0.5094(2) 0.0726(10) Uani 1 1 d . . .
H03A H 0.3249 0.3946 0.5041 0.109 Uiso 1 1 calc R . .
H03B H 0.4179 0.3945 0.4690 0.109 Uiso 1 1 calc R . .
H03C H 0.4413 0.3695 0.5632 0.109 Uiso 1 1 calc R . .
C04 C 0.3296(2) 0.1571(5) 0.33834(17) 0.0757(11) Uani 1 1 d . . .
H04A H 0.3595 0.2666 0.3445 0.113 Uiso 1 1 calc R . .
H04B H 0.2546 0.1639 0.3115 0.113 Uiso 1 1 calc R . .
H04C H 0.3597 0.0907 0.3059 0.113 Uiso 1 1 calc R . .
C05 C 0.3193(2) -0.2239(5) 0.37283(19) 0.0726(10) Uani 1 1 d . . .
H05A H 0.2439 -0.2266 0.3472 0.109 Uiso 1 1 calc R . .
H05B H 0.3434 -0.3289 0.3987 0.109 Uiso 1 1 calc R . .
H05C H 0.3514 -0.2028 0.3321 0.109 Uiso 1 1 calc R . .
B1 B 0.5000 -0.4480(6) 0.7500 0.0544(13) Uani 1 2 d S . .
F1 F 0.4413(9) -0.3914(10) 0.6760(6) 0.130(4) Uani 0.50 1 d P A 1
F2 F 0.5710(12) -0.544(2) 0.7398(13) 0.129(6) Uani 0.50 1 d P A 1
F1A F 0.4561(8) -0.3182(9) 0.7033(6) 0.111(3) Uani 0.50 1 d P . 2
F2A F 0.5668(12) -0.5345(19) 0.7213(13) 0.119(5) Uani 0.50 1 d P A 2

loop_
_atom_site_aniso_label
_atom_site_aniso_U_11
_atom_site_aniso_U_22
_atom_site_aniso_U_33
_atom_site_aniso_U_23
_atom_site_aniso_U_13
_atom_site_aniso_U_12
Fe1 0.0265(3) 0.0530(4) 0.0222(3) -0.0003(2) 0.0050(2) 0.0056(2)
C1 0.0333(14) 0.0545(17) 0.0387(15) 0.0049(13) 0.0112(11) 0.0036(12)
C2 0.0279(14) 0.0619(18) 0.0288(13) -0.0037(12) 0.0089(10) 0.0043(12)
C3 0.0257(14) 0.0524(17) 0.0484(17) 0.0001(14) 0.0097(12) 0.0047(12)
C4 0.0256(14) 0.077(2) 0.0301(13) 0.0130(14) 0.0069(11) 0.0098(13)
C5 0.0276(14) 0.0644(19) 0.0353(15) -0.0082(13) 0.0054(11) 0.0056(12)
C02 0.0554(19) 0.101(2) 0.0371(16) -0.0109(16) 0.0198(14) 0.0069(18)
C03 0.0465(19) 0.055(2) 0.115(3) 0.0033(19) 0.0256(19) 0.0076(15)
C04 0.0460(19) 0.130(3) 0.0475(18) 0.037(2) 0.0117(15) 0.022(2)
C05 0.0482(18) 0.099(3) 0.061(2) -0.0372(19) 0.0067(15) -0.0059(18)
B1 0.049(3) 0.051(3) 0.060(3) 0.000 0.015(3) 0.000
F1 0.140(6) 0.121(8) 0.092(5) 0.040(5) -0.007(4) 0.027(6)
F2 0.107(8) 0.118(8) 0.166(12) 0.004(7) 0.049(6) 0.070(6)
F1A 0.104(6) 0.089(5) 0.162(9) 0.076(5) 0.072(6) 0.039(4)
F2A 0.101(8) 0.121(9) 0.156(10) -0.075(8) 0.069(6) -0.011(6)

loop_
_atom_type_symbol
_atom_type_description
_atom_type_scat_dispersion_real
_atom_type_scat_dispersion_imag
_atom_type_scat_source
C C 0.0033 0.0016 'International Tables Vol C Tables 4.2.6.8 and 6.1.1.4'
H H 0.0000 0.0000 'International Tables Vol C Tables 4.2.6.8 and 6.1.1.4'
B B 0.0013 0.0007 'International Tables Vol C Tables 4.2.6.8 and 6.1.1.4'
F F 0.0171 0.0103 'International Tables Vol C Tables 4.2.6.8 and 6.1.1.4'
Fe Fe 0.3463 0.8444 'International Tables Vol C Tables 4.2.6.8 and 6.1.1.4'

loop_
_geom_angle_atom_site_label_1
_geom_angle_atom_site_label_2
_geom_angle_atom_site_label_3
_geom_angle
_geom_angle_site_symmetry_1
_geom_angle_site_symmetry_3
C1 Fe1 C1 180.0 5_656 .
C1 Fe1 C2 140.00(11) 5_656 .
C1 Fe1 C2 40.00(11) . .
C1 Fe1 C2 40.00(11) 5_656 5_656
C1 Fe1 C2 140.00(11) . 5_656
C2 Fe1 C2 180.000(1) . 5_656
C1 Fe1 C3 113.11(11) 5_656 .
C1 Fe1 C3 66.89(11) . .
C2 Fe1 C3 39.76(10) . .
C2 Fe1 C3 140.24(10) 5_656 .
C1 Fe1 C3 66.89(11) 5_656 5_656
C1 Fe1 C3 113.11(11) . 5_656
C2 Fe1 C3 140.24(10) . 5_656
C2 Fe1 C3 39.76(10) 5_656 5_656
C3 Fe1 C3 180.000(1) . 5_656
C1 Fe1 C4 113.95(10) 5_656 .
C1 Fe1 C4 66.05(10) . .
C2 Fe1 C4 66.54(10) . .
C2 Fe1 C4 113.46(10) 5_656 .
C3 Fe1 C4 40.01(10) . .
C3 Fe1 C4 139.99(10) 5_656 .
C1 Fe1 C4 66.05(10) 5_656 5_656
C1 Fe1 C4 113.95(10) . 5_656
C2 Fe1 C4 113.46(10) . 5_656
C2 Fe1 C4 66.54(10) 5_656 5_656
C3 Fe1 C4 139.99(10) . 5_656
C3 Fe1 C4 40.01(10) 5_656 5_656
C4 Fe1 C4 180.00(13) . 5_656
C1 Fe1 C5 140.45(10) 5_656 .
C1 Fe1 C5 39.55(10) . .
C2 Fe1 C5 66.72(10) . .
C2 Fe1 C5 113.28(10) 5_656 .
C3 Fe1 C5 66.70(10) . .
C3 Fe1 C5 113.30(10) 5_656 .
C4 Fe1 C5 38.98(11) . .
C4 Fe1 C5 141.02(11) 5_656 .
C1 Fe1 C5 39.55(10) 5_656 5_656
C1 Fe1 C5 140.45(10) . 5_656
C2 Fe1 C5 113.28(10) . 5_656
C2 Fe1 C5 66.72(10) 5_656 5_656
C3 Fe1 C5 113.30(10) . 5_656
C3 Fe1 C5 66.70(10) 5_656 5_656
C4 Fe1 C5 141.02(11) . 5_656
C4 Fe1 C5 38.98(11) 5_656 5_656
C5 Fe1 C5 180.00(14) . 5_656
C5 C1 C2 108.9(2) . .
C5 C1 Fe1 72.06(15) . .
C2 C1 Fe1 70.27(15) . .
C1 C2 C3 108.1(2) . .
C1 C2 C02 124.7(3) . .
C3 C2 C02 127.1(3) . .
C1 C2 Fe1 69.73(14) . .
C3 C2 Fe1 71.02(14) . .
C02 C2 Fe1 126.96(18) . .
C2 C3 C4 106.9(2) . .
C2 C3 C03 126.3(3) . .
C4 C3 C03 126.8(3) . .
C2 C3 Fe1 69.22(14) . .
C4 C3 Fe1 70.58(14) . .
C03 C3 Fe1 126.2(2) . .
C5 C4 C3 108.6(2) . .
C5 C4 C04 125.4(3) . .
C3 C4 C04 125.9(3) . .
C5 C4 Fe1 70.59(14) . .
C3 C4 Fe1 69.42(14) . .
C04 C4 Fe1 127.14(19) . .
C4 C5 C1 107.4(2) . .
C4 C5 C05 126.3(3) . .
C1 C5 C05 126.2(3) . .
C4 C5 Fe1 70.43(15) . .
C1 C5 Fe1 68.39(14) . .
C05 C5 Fe1 127.71(19) . .
F2 B1 F2 106.5(19) 2_656 .
F2 B1 F1A 125.7(11) 2_656 2_656
F2 B1 F1A 110.8(9) . 2_656
F2 B1 F1A 110.8(9) 2_656 .
F2 B1 F1A 125.7(11) . .
F1A B1 F1A 76.5(9) 2_656 .
F2 B1 F1 107.3(11) 2_656 2_656
F2 B1 F1 96.4(10) . 2_656
F1A B1 F1 32.2(5) 2_656 2_656
F1A B1 F1 108.1(7) . 2_656
F2 B1 F1 96.4(10) 2_656 .
F2 B1 F1 107.3(11) . .
F1A B1 F1 108.1(7) 2_656 .
F1A B1 F1 32.2(5) . .
F1 B1 F1 140.1(8) 2_656 .
F2 B1 F2A 13.2(18) 2_656 2_656
F2 B1 F2A 111.1(6) . 2_656
F1A B1 F2A 113.2(10) 2_656 2_656
F1A B1 F2A 114.3(7) . 2_656
F1 B1 F2A 94.2(10) 2_656 2_656
F1 B1 F2A 106.0(9) . 2_656
F2 B1 F2A 111.1(6) 2_656 .
F2 B1 F2A 13.2(18) . .
F1A B1 F2A 114.3(7) 2_656 .
F1A B1 F2A 113.2(10) . .
F1 B1 F2A 106.0(9) 2_656 .
F1 B1 F2A 94.2(10) . .
F2A B1 F2A 118.3(16) 2_656 .
B1 F1A F1A 51.7(4) . 2_656

loop_
_geom_bond_atom_site_label_1
_geom_bond_atom_site_label_2
_geom_bond_distance
_geom_bond_site_symmetry_2
Fe1 C1 2.066(3) 5_656
Fe1 C1 2.066(3) .
Fe1 C2 2.073(2) .
Fe1 C2 2.073(2) 5_656
Fe1 C3 2.096(3) .
Fe1 C3 2.096(3) 5_656
Fe1 C4 2.112(2) .
Fe1 C4 2.112(2) 5_656
Fe1 C5 2.114(3) .
Fe1 C5 2.114(3) 5_656
C1 C5 1.415(4) .
C1 C2 1.415(4) .
C2 C3 1.418(4) .
C2 C02 1.507(4) .
C3 C4 1.440(4) .
C3 C03 1.491(4) .
C4 C5 1.410(4) .
C4 C04 1.505(4) .
C5 C05 1.502(4) .
B1 F2 1.299(14) 2_656
B1 F2 1.299(14) .
B1 F1A 1.345(10) 2_656
B1 F1A 1.345(10) .
B1 F1 1.351(10) 2_656
B1 F1 1.351(10) .
B1 F2A 1.372(16) 2_656
B1 F2A 1.372(16) .
F1A F1A 1.67(2) 2_656
